data_8107227
loop_
_publ_author_name
'Deng, Xin'
'Zhang, Zhijian'

_publ_section_title
;
 Crystal structure of
 (E)-N&#x2032;-benzylidene-4-nitrobenzohydrazide&#x00A0;-- methanol (1/1),
 C15H15N3O4
;
_journal_issue 5
_journal_name_full 'Zeitschrift f\"ur Kristallographie - New Crystal Structures'
_journal_page_first 825
_journal_page_last 827
_journal_paper_doi 10.1515/ncrs-2022-0242
_journal_volume 237
_journal_year 2022
_chemical_formula_moiety 'C15 H15 N3 O4'
_chemical_formula_sum 'C15 H15 N3 O4'
_chemical_formula_weight 301.30
_space_group_crystal_system monoclinic
_space_group_IT_number 14
_space_group_name_Hall '-P 2ybc'
_space_group_name_H-M_alt 'P 1 21/c 1'
_atom_sites_solution_hydrogens geom
_audit_creation_method SHELXL-2018/3
_cell_angle_alpha 90
_cell_angle_beta 94.598(8)
_cell_angle_gamma 90
_cell_formula_units_Z 4
_cell_length_a 13.5787(12)
_cell_length_b 6.5393(5)
_cell_length_c 16.3645(14)
_cell_measurement_reflns_used 2348
_cell_measurement_temperature 149.99(10)
_cell_measurement_theta_max 27.0260
_cell_measurement_theta_min 2.8350
_cell_volume 1448.4(2)
_computing_cell_refinement 'CrysAlisPro 1.171.38.43f [1]'
_computing_data_collection 'CrysAlisPro 1.171.38.43f [1]'
_computing_data_reduction 'CrysAlisPro 1.171.38.43f [1]'
_computing_molecular_graphics 'ORTEP-3 for Windows [4]'
_computing_publication_material 'SHELXL-2018/3 [3]'
_computing_structure_refinement 'SHELXL-2018/3 (Sheldrick, 2018) [3]'
_computing_structure_solution 'SHELXT 2018/2 (Sheldrick, 2018) [2]'
_diffrn_ambient_temperature 149.99(10)
_diffrn_measured_fraction_theta_full 1.000
_diffrn_measured_fraction_theta_max 1.000
_diffrn_measurement_device_type 'SuperNova, Dual, Cu at zero, AtlasS2'
_diffrn_measurement_method '\w scans'
_diffrn_radiation_type MoK\a
_diffrn_radiation_wavelength 0.71073
_diffrn_reflns_av_R_equivalents 0.0324
_diffrn_reflns_av_unetI/netI 0.0430
_diffrn_reflns_Laue_measured_fraction_full 1.000
_diffrn_reflns_Laue_measured_fraction_max 1.000
_diffrn_reflns_limit_h_max 12
_diffrn_reflns_limit_h_min -16
_diffrn_reflns_limit_k_max 7
_diffrn_reflns_limit_k_min -6
_diffrn_reflns_limit_l_max 18
_diffrn_reflns_limit_l_min -19
_diffrn_reflns_number 6846
_diffrn_reflns_point_group_measured_fraction_full 1.000
_diffrn_reflns_point_group_measured_fraction_max 1.000
_diffrn_reflns_theta_full 25.099
_diffrn_reflns_theta_max 25.099
_diffrn_reflns_theta_min 2.497
_exptl_absorpt_coefficient_mu 0.102
_exptl_absorpt_correction_T_max 1.00000
_exptl_absorpt_correction_T_min 0.97227
_exptl_absorpt_correction_type multi-scan
_exptl_absorpt_process_details SADABS
_exptl_crystal_colour colorless
_exptl_crystal_density_diffrn 1.382
_exptl_crystal_description block
_exptl_crystal_F_000 632
_exptl_crystal_size_max 0.130
_exptl_crystal_size_mid 0.120
_exptl_crystal_size_min 0.100
_refine_diff_density_max 0.188
_refine_diff_density_min -0.211
_refine_diff_density_rms 0.051
_refine_ls_extinction_coef .
_refine_ls_extinction_method none
_refine_ls_goodness_of_fit_ref 1.073
_refine_ls_hydrogen_treatment constr
_refine_ls_matrix_type full
_refine_ls_number_parameters 201
_refine_ls_number_reflns 2577
_refine_ls_number_restraints 0
_refine_ls_restrained_S_all 1.073
_refine_ls_R_factor_all 0.0604
_refine_ls_R_factor_gt 0.0465
_refine_ls_shift/su_max 0.000
_refine_ls_shift/su_mean 0.000
_refine_ls_structure_factor_coef Fsqd
_refine_ls_weighting_details 'w=1/[\s^2^(Fo^2^)+(0.0463P)^2^+0.3229P] where P=(Fo^2^+2Fc^2^)/3'
_refine_ls_weighting_scheme calc
_refine_ls_wR_factor_gt 0.1037
_refine_ls_wR_factor_ref 0.1106
_reflns_Friedel_coverage 0.000
_reflns_Friedel_fraction_full .
_reflns_Friedel_fraction_max .
_reflns_number_gt 2088
_reflns_number_total 2577
_reflns_threshold_expression 'I > 2\s(I)'
_cod_data_source_file suppl_j_ncrs-2022-0242_suppl.cif
_cod_data_source_block jwj061E_a
_cod_original_sg_symbol_H-M 'P 21/c'
_cod_database_code 8107227
_shelx_shelxl_version_number 2018/3
_shelx_space_group_comment
; 
The symmetry employed for this shelxl refinement is uniquely defined 
by the following loop, which should always be used as a source of 
symmetry information in preference to the above space-group names. 
They are only intended as comments. 
;
_shelx_estimated_absorpt_t_min 0.987
_shelx_estimated_absorpt_t_max 0.990

loop_
_space_group_symop_operation_xyz
'x, y, z'
'-x, y+1/2, -z+1/2'
'-x, -y, -z'
'x, -y-1/2, z-1/2'

loop_
_atom_site_label
_atom_site_type_symbol
_atom_site_fract_x
_atom_site_fract_y
_atom_site_fract_z
_atom_site_U_iso_or_equiv
_atom_site_adp_type
_atom_site_occupancy
_atom_site_site_symmetry_order
_atom_site_calc_flag
_atom_site_refinement_flags_posn
_atom_site_refinement_flags_adp
_atom_site_refinement_flags_occupancy
_atom_site_disorder_assembly
_atom_site_disorder_group
C1 C 0.85320(13) 0.3308(2) 0.69640(10) 0.0196(4) Uani 1 1 d . . . . .
C2 C 0.87129(13) 0.1263(3) 0.71618(11) 0.0218(4) Uani 1 1 d . . . . .
H2A H 0.834548 0.061785 0.754248 0.026 Uiso 1 1 calc R U . . .
C3 C 0.94353(13) 0.0188(3) 0.67955(11) 0.0230(4) Uani 1 1 d . . . . .
H3A H 0.956484 -0.117283 0.693011 0.028 Uiso 1 1 calc R U . . .
C4 C 0.99598(13) 0.1179(3) 0.62255(11) 0.0221(4) Uani 1 1 d . . . . .
C5 C 0.97937(13) 0.3207(3) 0.60125(11) 0.0249(4) Uani 1 1 d . . . . .
H5 H 1.015686 0.383914 0.562555 0.030 Uiso 1 1 calc R U . . .
C6 C 0.90778(13) 0.4265(3) 0.63875(11) 0.0237(4) Uani 1 1 d . . . . .
H6 H 0.895733 0.563037 0.625507 0.028 Uiso 1 1 calc R U . . .
C7 C 0.77983(13) 0.4581(2) 0.73704(10) 0.0209(4) Uani 1 1 d . . . . .
C8 C 0.55663(14) 0.3625(3) 0.81940(11) 0.0257(4) Uani 1 1 d . . . . .
H8 H 0.551512 0.226722 0.802641 0.031 Uiso 1 1 calc R U . . .
C9 C 0.47776(13) 0.4511(3) 0.86366(11) 0.0236(4) Uani 1 1 d . . . . .
C10 C 0.48136(14) 0.6511(3) 0.89301(12) 0.0289(5) Uani 1 1 d . . . . .
H10 H 0.534736 0.734593 0.883581 0.035 Uiso 1 1 calc R U . . .
C11 C 0.40562(15) 0.7255(3) 0.93613(13) 0.0352(5) Uani 1 1 d . . . . .
H11 H 0.408479 0.858892 0.955890 0.042 Uiso 1 1 calc R U . . .
C12 C 0.32539(14) 0.6030(3) 0.95020(12) 0.0323(5) Uani 1 1 d . . . . .
H12 H 0.274887 0.653378 0.979686 0.039 Uiso 1 1 calc R U . . .
C13 C 0.32096(14) 0.4060(3) 0.92023(12) 0.0316(5) Uani 1 1 d . . . . .
H13 H 0.266749 0.324070 0.928728 0.038 Uiso 1 1 calc R U . . .
C14 C 0.39665(14) 0.3299(3) 0.87766(11) 0.0281(5) Uani 1 1 d . . . . .
H14 H 0.393393 0.196332 0.858139 0.034 Uiso 1 1 calc R U . . .
C15 C 0.72124(17) 0.9465(3) 0.89505(13) 0.0414(6) Uani 1 1 d . . . . .
H15A H 0.791290 0.965599 0.894572 0.062 Uiso 1 1 calc R U . . .
H15B H 0.708300 0.818735 0.921011 0.062 Uiso 1 1 calc R U . . .
H15C H 0.693712 1.056253 0.924843 0.062 Uiso 1 1 calc R U . . .
N1 N 0.70154(11) 0.3582(2) 0.76270(9) 0.0237(4) Uani 1 1 d . . . . .
H1 H 0.694521 0.229036 0.754164 0.028 Uiso 1 1 calc R U . . .
N2 N 0.63247(11) 0.4658(2) 0.80300(9) 0.0243(4) Uani 1 1 d . . . . .
N3 N 1.07158(11) 0.0030(3) 0.58203(9) 0.0289(4) Uani 1 1 d . . . . .
O1 O 0.79181(9) 0.64431(17) 0.74479(8) 0.0297(3) Uani 1 1 d . . . . .
O2 O 1.11450(10) 0.0903(2) 0.52886(9) 0.0369(4) Uani 1 1 d . . . . .
O3 O 1.08699(11) -0.1752(2) 0.60235(9) 0.0404(4) Uani 1 1 d . . . . .
O4 O 0.67749(10) 0.94499(17) 0.81329(8) 0.0291(3) Uani 1 1 d . . . . .
H4 H 0.693270 0.839935 0.790297 0.044 Uiso 1 1 calc R U . . .

loop_
_atom_site_aniso_label
_atom_site_aniso_U_11
_atom_site_aniso_U_22
_atom_site_aniso_U_33
_atom_site_aniso_U_23
_atom_site_aniso_U_13
_atom_site_aniso_U_12
O1 0.0298(8) 0.0179(6) 0.0430(8) -0.0023(6) 0.0142(6) 0.0008(6)
O4 0.0367(8) 0.0185(6) 0.0330(8) -0.0034(5) 0.0083(6) 0.0030(6)
O2 0.0298(8) 0.0477(8) 0.0356(8) -0.0064(7) 0.0179(7) -0.0010(7)
O3 0.0460(10) 0.0377(8) 0.0386(9) 0.0006(7) 0.0094(7) 0.0229(7)
N2 0.0228(9) 0.0231(8) 0.0282(9) -0.0014(6) 0.0085(7) 0.0049(7)
N1 0.0223(9) 0.0160(7) 0.0343(9) -0.0046(6) 0.0109(7) 0.0016(6)
N3 0.0228(9) 0.0379(10) 0.0259(9) -0.0082(8) 0.0019(8) 0.0056(8)
C1 0.0177(9) 0.0195(8) 0.0216(9) -0.0026(7) 0.0008(7) 0.0002(7)
C2 0.0219(10) 0.0213(9) 0.0230(10) 0.0005(7) 0.0060(8) -0.0012(8)
C7 0.0213(10) 0.0194(9) 0.0221(9) 0.0004(7) 0.0022(8) 0.0039(7)
C4 0.0178(9) 0.0285(9) 0.0200(9) -0.0050(8) 0.0015(8) 0.0040(8)
C3 0.0248(10) 0.0187(9) 0.0252(10) -0.0017(7) 0.0011(8) 0.0031(8)
C9 0.0214(10) 0.0275(10) 0.0219(9) 0.0035(7) 0.0021(8) 0.0027(8)
C6 0.0258(10) 0.0184(8) 0.0274(10) 0.0005(7) 0.0052(8) 0.0012(8)
C5 0.0248(11) 0.0284(10) 0.0224(10) 0.0023(8) 0.0068(8) -0.0001(8)
C8 0.0259(11) 0.0219(9) 0.0300(11) -0.0011(8) 0.0062(9) 0.0008(8)
C14 0.0266(11) 0.0292(10) 0.0288(10) -0.0013(8) 0.0035(9) -0.0033(8)
C10 0.0247(11) 0.0287(10) 0.0346(11) -0.0022(9) 0.0101(9) -0.0008(8)
C12 0.0247(11) 0.0449(12) 0.0284(11) -0.0018(9) 0.0094(9) 0.0066(10)
C13 0.0198(10) 0.0456(12) 0.0299(11) 0.0042(9) 0.0061(9) -0.0055(9)
C11 0.0350(13) 0.0339(11) 0.0380(12) -0.0041(9) 0.0109(10) 0.0041(10)
C15 0.0444(14) 0.0428(12) 0.0374(13) 0.0007(10) 0.0064(11) -0.0015(10)

loop_
_atom_type_symbol
_atom_type_description
_atom_type_scat_dispersion_real
_atom_type_scat_dispersion_imag
_atom_type_scat_source
C C 0.0033 0.0016 'International Tables Vol C Tables 4.2.6.8 and 6.1.1.4'
H H 0.0000 0.0000 'International Tables Vol C Tables 4.2.6.8 and 6.1.1.4'
N N 0.0061 0.0033 'International Tables Vol C Tables 4.2.6.8 and 6.1.1.4'
O O 0.0106 0.0060 'International Tables Vol C Tables 4.2.6.8 and 6.1.1.4'

loop_
_geom_angle_atom_site_label_1
_geom_angle_atom_site_label_2
_geom_angle_atom_site_label_3
_geom_angle
_geom_angle_site_symmetry_1
_geom_angle_site_symmetry_3
C15 O4 H4 109.5 . .
C8 N2 N1 114.86(14) . .
C7 N1 N2 119.07(14) . .
C7 N1 H1 120.5 . .
N2 N1 H1 120.5 . .
O3 N3 O2 123.68(15) . .
O3 N3 C4 118.25(16) . .
O2 N3 C4 118.06(16) . .
C2 C1 C6 119.65(16) . .
C2 C1 C7 122.86(16) . .
C6 C1 C7 117.43(14) . .
C3 C2 C1 120.38(17) . .
C3 C2 H2A 119.8 . .
C1 C2 H2A 119.8 . .
O1 C7 N1 123.31(16) . .
O1 C7 C1 120.55(16) . .
N1 C7 C1 116.14(14) . .
C3 C4 C5 122.51(16) . .
C3 C4 N3 118.76(16) . .
C5 C4 N3 118.73(16) . .
C4 C3 C2 118.48(16) . .
C4 C3 H3A 120.8 . .
C2 C3 H3A 120.8 . .
C14 C9 C10 119.00(17) . .
C14 C9 C8 118.51(16) . .
C10 C9 C8 122.49(16) . .
C5 C6 C1 120.58(16) . .
C5 C6 H6 119.7 . .
C1 C6 H6 119.7 . .
C6 C5 C4 118.39(17) . .
C6 C5 H5 120.8 . .
C4 C5 H5 120.8 . .
N2 C8 C9 121.98(16) . .
N2 C8 H8 119.0 . .
C9 C8 H8 119.0 . .
C13 C14 C9 120.61(17) . .
C13 C14 H14 119.7 . .
C9 C14 H14 119.7 . .
C11 C10 C9 119.98(18) . .
C11 C10 H10 120.0 . .
C9 C10 H10 120.0 . .
C13 C12 C11 119.58(18) . .
C13 C12 H12 120.2 . .
C11 C12 H12 120.2 . .
C12 C13 C14 120.26(18) . .
C12 C13 H13 119.9 . .
C14 C13 H13 119.9 . .
C10 C11 C12 120.56(18) . .
C10 C11 H11 119.7 . .
C12 C11 H11 119.7 . .
O4 C15 H15A 109.5 . .
O4 C15 H15B 109.5 . .
H15A C15 H15B 109.5 . .
O4 C15 H15C 109.5 . .
H15A C15 H15C 109.5 . .
H15B C15 H15C 109.5 . .

loop_
_geom_bond_atom_site_label_1
_geom_bond_atom_site_label_2
_geom_bond_distance
_geom_bond_site_symmetry_2
O1 C7 1.234(2) .
O4 C15 1.420(2) .
O4 H4 0.8200 .
O2 N3 1.226(2) .
O3 N3 1.225(2) .
N2 C8 1.278(2) .
N2 N1 1.381(2) .
N1 C7 1.344(2) .
N1 H1 0.8600 .
N3 C4 1.472(2) .
C1 C2 1.393(2) .
C1 C6 1.394(2) .
C1 C7 1.495(2) .
C2 C3 1.382(2) .
C2 H2A 0.9300 .
C4 C3 1.380(3) .
C4 C5 1.385(2) .
C3 H3A 0.9300 .
C9 C14 1.391(3) .
C9 C10 1.393(3) .
C9 C8 1.460(3) .
C6 C5 1.377(3) .
C6 H6 0.9300 .
C5 H5 0.9300 .
C8 H8 0.9300 .
C14 C13 1.380(3) .
C14 H14 0.9300 .
C10 C11 1.381(3) .
C10 H10 0.9300 .
C12 C13 1.378(3) .
C12 C11 1.386(3) .
C12 H12 0.9300 .
C13 H13 0.9300 .
C11 H11 0.9300 .
C15 H15A 0.9600 .
C15 H15B 0.9600 .
C15 H15C 0.9600 .

loop_
_geom_hbond_atom_site_label_D
_geom_hbond_atom_site_label_H
_geom_hbond_atom_site_label_A
_geom_hbond_distance_DH
_geom_hbond_distance_HA
_geom_hbond_distance_DA
_geom_hbond_angle_DHA
_geom_hbond_site_symmetry_A
_geom_hbond_publ_flag
O4 H4 O1 0.82 2.03 2.7949(17) 153.9 . yes
O4 H4 N2 0.82 2.60 3.1948(18) 131.0 . yes
N1 H1 O4 0.86 2.12 2.8524(18) 143.4 1_545 yes
C8 H8 O4 0.93 2.51 3.191(2) 130.2 1_545 yes

loop_
_geom_torsion_atom_site_label_1
_geom_torsion_atom_site_label_2
_geom_torsion_atom_site_label_3
_geom_torsion_atom_site_label_4
_geom_torsion
_geom_torsion_site_symmetry_1
_geom_torsion_site_symmetry_2
_geom_torsion_site_symmetry_3
_geom_torsion_site_symmetry_4
C8 N2 N1 C7 174.67(16) . . . .
C6 C1 C2 C3 0.6(3) . . . .
C7 C1 C2 C3 -176.74(15) . . . .
N2 N1 C7 O1 -2.8(3) . . . .
N2 N1 C7 C1 178.05(14) . . . .
C2 C1 C7 O1 150.32(18) . . . .
C6 C1 C7 O1 -27.1(2) . . . .
C2 C1 C7 N1 -30.6(2) . . . .
C6 C1 C7 N1 152.06(16) . . . .
O3 N3 C4 C3 -2.1(2) . . . .
O2 N3 C4 C3 176.77(16) . . . .
O3 N3 C4 C5 178.70(16) . . . .
O2 N3 C4 C5 -2.4(2) . . . .
C5 C4 C3 C2 0.4(3) . . . .
N3 C4 C3 C2 -178.72(15) . . . .
C1 C2 C3 C4 -0.8(3) . . . .
C2 C1 C6 C5 0.0(3) . . . .
C7 C1 C6 C5 177.46(16) . . . .
C1 C6 C5 C4 -0.3(3) . . . .
C3 C4 C5 C6 0.1(3) . . . .
N3 C4 C5 C6 179.29(15) . . . .
N1 N2 C8 C9 178.37(15) . . . .
C14 C9 C8 N2 178.69(17) . . . .
C10 C9 C8 N2 -2.0(3) . . . .
C10 C9 C14 C13 -0.2(3) . . . .
C8 C9 C14 C13 179.06(17) . . . .
C14 C9 C10 C11 0.8(3) . . . .
C8 C9 C10 C11 -178.52(18) . . . .
C11 C12 C13 C14 1.1(3) . . . .
C9 C14 C13 C12 -0.7(3) . . . .
C9 C10 C11 C12 -0.4(3) . . . .
C13 C12 C11 C10 -0.6(3) . . . .
